data_4071374
loop_
_publ_author_name
'Agapie, Theodor'
'Henling, Lawrence M.'
'DiPasquale, Antonio G.'
'Rheingold, Arnold L.'
'Bercaw, John E.'

_publ_section_title
;
 Zirconium and Titanium Complexes Supported by Tridentate LX2Ligands
 Having Two Phenolates Linked to Furan, Thiophene, and Pyridine Donors:
 Precatalysts for Propylene Polymerization and Oligomerization
;
_journal_issue 23
_journal_name_full Organometallics
_journal_page_first 6245
_journal_paper_doi 10.1021/om800136y
_journal_volume 27
_journal_year 2008
_chemical_formula_sum 'C47 H57 N O2 Ti'
_chemical_formula_weight 715.84
_chemical_name_common TA-6-128
_chemical_name_systematic
;
 ?
;
_space_group.centring_type P

_space_group_IT_number 14
_space_group.IT_number 14

_symmetry_cell_setting monoclinic
_symmetry_space_group_name_Hall '-P 2ybc'
_symmetry_space_group_name_H-M 'P 1 21/c 1'
_atom_sites_solution_hydrogens geom
_atom_sites_solution_primary direct
_atom_sites_solution_secondary difmap
_audit_creation_method SHELXL-97
_cell_angle_alpha 90.00
_cell_angle_beta 102.2860(10)
_cell_angle_gamma 90.00
_cell_formula_units_Z 4
_cell_length_a 9.6700(6)
_cell_length_b 19.2570(12)
_cell_length_c 21.9500(14)
_cell_measurement_reflns_used 6784
_cell_measurement_temperature 208(2)
_cell_measurement_theta_max 28.19
_cell_measurement_theta_min 2.40
_cell_volume 3993.8(4)
_computing_cell_refinement 'Bruker SMART'
_computing_data_collection 'Bruker SMART'
_computing_data_reduction 'Bruker SAINT'
_computing_molecular_graphics ORTEP-32
_computing_publication_material WinGX
_computing_structure_refinement SHELXL-97
_computing_structure_solution SIR-2004
_diffrn_ambient_temperature 208(2)
_diffrn_measured_fraction_theta_full 0.999
_diffrn_measured_fraction_theta_max 0.939
_diffrn_measurement_device_type 'CCD area detector'
_diffrn_measurement_method 'phi and omega scans'
_diffrn_radiation_monochromator graphite
_diffrn_radiation_source 'fine-focus sealed tube'
_diffrn_radiation_type MoK\a
_diffrn_radiation_wavelength 0.71073
_diffrn_reflns_av_R_equivalents 0.0395
_diffrn_reflns_av_sigmaI/netI 0.0422
_diffrn_reflns_limit_h_max 12
_diffrn_reflns_limit_h_min -12
_diffrn_reflns_limit_k_max 25
_diffrn_reflns_limit_k_min -24
_diffrn_reflns_limit_l_max 27
_diffrn_reflns_limit_l_min -28
_diffrn_reflns_number 27027
_diffrn_reflns_theta_full 25.00
_diffrn_reflns_theta_max 28.24
_diffrn_reflns_theta_min 2.12
_exptl_absorpt_coefficient_mu 0.252
_exptl_absorpt_correction_T_max 0.9512
_exptl_absorpt_correction_T_min 0.9058
_exptl_absorpt_correction_type multi-scan
_exptl_absorpt_process_details SADABS
_exptl_crystal_colour red
_exptl_crystal_density_diffrn 1.191
_exptl_crystal_density_method 'not measured'
_exptl_crystal_description rod
_exptl_crystal_F_000 1536
_exptl_crystal_size_max 0.40
_exptl_crystal_size_mid 0.20
_exptl_crystal_size_min 0.20
_refine_diff_density_max 0.422
_refine_diff_density_min -0.263
_refine_diff_density_rms 0.049
_refine_ls_extinction_method none
_refine_ls_goodness_of_fit_ref 1.035
_refine_ls_hydrogen_treatment constr
_refine_ls_matrix_type full
_refine_ls_number_parameters 534
_refine_ls_number_reflns 9264
_refine_ls_number_restraints 0
_refine_ls_restrained_S_all 1.035
_refine_ls_R_factor_all 0.0571
_refine_ls_R_factor_gt 0.0448
_refine_ls_shift/su_max 0.001
_refine_ls_shift/su_mean 0.000
_refine_ls_structure_factor_coef Fsqd
_refine_ls_weighting_details 'calc w=1/[\s^2^(Fo^2^)+(0.0636P)^2^+0.9999P] where P=(Fo^2^+2Fc^2^)/3'
_refine_ls_weighting_scheme calc
_refine_ls_wR_factor_gt 0.1168
_refine_ls_wR_factor_ref 0.1246
_reflns_number_gt 7481
_reflns_number_total 9264
_reflns_threshold_expression >2sigma(I)
_cod_data_source_file om800136y_si_002.cif
_cod_data_source_block bercaw01
_cod_depositor_comments
;
The following automatic conversions were performed:

'_symmetry_cell_setting' value 'Monoclinic' changed to 'monoclinic'
according to /home/saulius/struct/CIF-dictionaries/cif_core.dic
dictionary named 'cif_core.dic' version 2.4.1 from 2010-06-29.

Automatic conversion script
Id: cif_fix_values 1715 2011-07-08 13:25:40Z adriana 

The following automatic conversions were performed:

'_space_group.centring_type' value 'primitive' was replaced with the
value 'P' as specified in the replacement file
'/home/antanas/src/cod-tools/trunk/data/replacement-values/replacement_values.lst'.

Automatic conversion script
Id: cif_fix_values 5642 2017-10-24 12:04:52Z antanas 
;
_cod_original_sg_symbol_H-M P2(1)/c
_cod_database_code 4071374

loop_
_symmetry_equiv_pos_as_xyz
'x, y, z'
'-x, y+1/2, -z+1/2'
'-x, -y, -z'
'x, -y-1/2, z-1/2'

loop_
_atom_site_label
_atom_site_type_symbol
_atom_site_fract_x
_atom_site_fract_y
_atom_site_fract_z
_atom_site_U_iso_or_equiv
_atom_site_adp_type
_atom_site_occupancy
_atom_site_symmetry_multiplicity
_atom_site_calc_flag
_atom_site_refinement_flags
C1 C 0.33532(16) 0.26526(8) 0.94359(7) 0.0289(3) Uani 1 1 d .
C2 C 0.31374(18) 0.32858(9) 0.97268(8) 0.0335(3) Uani 1 1 d .
C3 C 0.42313(19) 0.35251(9) 1.01928(8) 0.0379(4) Uani 1 1 d .
H3 H 0.4105 0.3947 1.0389 0.045 Uiso 1 1 calc R
C4 C 0.55115(18) 0.31737(9) 1.03873(8) 0.0377(4) Uani 1 1 d .
C5 C 0.57069(17) 0.25815(9) 1.00651(8) 0.0340(3) Uani 1 1 d .
H5 H 0.6570 0.2342 1.0182 0.041 Uiso 1 1 calc R
C6 C 0.46770(15) 0.23200(8) 0.95714(7) 0.0281(3) Uani 1 1 d .
C7 C 0.1736(2) 0.36911(10) 0.95321(9) 0.0418(4) Uani 1 1 d .
C8 C 0.0507(2) 0.32734(12) 0.96819(11) 0.0553(5) Uani 1 1 d .
H8A H -0.0352 0.3548 0.9583 0.083 Uiso 1 1 calc R
H8B H 0.0712 0.3156 1.0122 0.083 Uiso 1 1 calc R
H8C H 0.0380 0.2851 0.9436 0.083 Uiso 1 1 calc R
C9 C 0.1450(2) 0.38541(11) 0.88328(9) 0.0513(5) Uani 1 1 d .
H9A H 0.1355 0.3424 0.8598 0.077 Uiso 1 1 calc R
H9B H 0.2233 0.4121 0.8741 0.077 Uiso 1 1 calc R
H9C H 0.0583 0.4121 0.8716 0.077 Uiso 1 1 calc R
C10 C 0.1788(3) 0.43877(12) 0.98757(11) 0.0650(6) Uani 1 1 d .
H10A H 0.0928 0.4647 0.9713 0.098 Uiso 1 1 calc R
H10B H 0.2600 0.4653 0.9814 0.098 Uiso 1 1 calc R
H10C H 0.1867 0.4304 1.0318 0.098 Uiso 1 1 calc R
C11 C 0.6697(2) 0.34366(11) 1.09207(9) 0.0461(5) Uani 1 1 d .
C12 C 0.6315(3) 0.41528(17) 1.11681(16) 0.0627(10) Uani 0.760(4) 1 d P
H12A H 0.5495 0.4102 1.1353 0.094 Uiso 0.760(4) 1 calc PR
H12B H 0.6104 0.4481 1.0825 0.094 Uiso 0.760(4) 1 calc PR
H12C H 0.7110 0.4322 1.1480 0.094 Uiso 0.760(4) 1 calc PR
C12A C 0.6240(13) 0.3521(9) 1.1503(5) 0.085(5) Uani 0.240(4) 1 d P
H12D H 0.7058 0.3604 1.1837 0.128 Uiso 0.240(4) 1 calc PR
H12E H 0.5758 0.3104 1.1591 0.128 Uiso 0.240(4) 1 calc PR
H12F H 0.5600 0.3914 1.1471 0.128 Uiso 0.240(4) 1 calc PR
C13 C 0.6875(4) 0.29354(19) 1.14607(14) 0.0640(10) Uani 0.760(4) 1 d P
H13A H 0.7681 0.3074 1.1781 0.096 Uiso 0.760(4) 1 calc PR
H13B H 0.7031 0.2471 1.1317 0.096 Uiso 0.760(4) 1 calc PR
H13C H 0.6028 0.2939 1.1631 0.096 Uiso 0.760(4) 1 calc PR
C13A C 0.8103(11) 0.2926(6) 1.1045(7) 0.090(5) Uani 0.240(4) 1 d P
H13D H 0.8818 0.3113 1.1384 0.135 Uiso 0.240(4) 1 calc PR
H13E H 0.8480 0.2902 1.0670 0.135 Uiso 0.240(4) 1 calc PR
H13F H 0.7837 0.2464 1.1154 0.135 Uiso 0.240(4) 1 calc PR
C14 C 0.8015(3) 0.3524(2) 1.06704(17) 0.0741(13) Uani 0.760(4) 1 d P
H14A H 0.8768 0.3705 1.0996 0.111 Uiso 0.760(4) 1 calc PR
H14B H 0.7833 0.3847 1.0323 0.111 Uiso 0.760(4) 1 calc PR
H14C H 0.8297 0.3079 1.0530 0.111 Uiso 0.760(4) 1 calc PR
C14A C 0.7366(13) 0.4108(5) 1.0748(5) 0.072(3) Uani 0.240(4) 1 d P
H14D H 0.6637 0.4457 1.0625 0.108 Uiso 0.240(4) 1 calc PR
H14E H 0.7829 0.4020 1.0405 0.108 Uiso 0.240(4) 1 calc PR
H14F H 0.8058 0.4274 1.1106 0.108 Uiso 0.240(4) 1 calc PR
C15 C 0.50579(15) 0.17465(8) 0.91859(7) 0.0267(3) Uani 1 1 d .
C16 C 0.64910(16) 0.16886(9) 0.91699(8) 0.0350(4) Uani 1 1 d .
H16 H 0.7146 0.2007 0.9392 0.042 Uiso 1 1 calc R
C17 C 0.69441(16) 0.11706(10) 0.88327(9) 0.0403(4) Uani 1 1 d .
H17 H 0.7911 0.1122 0.8832 0.048 Uiso 1 1 calc R
C18 C 0.59693(16) 0.07246(9) 0.84972(8) 0.0360(4) Uani 1 1 d .
H18 H 0.6271 0.0362 0.8270 0.043 Uiso 1 1 calc R
C19 C 0.45287(15) 0.08031(8) 0.84897(7) 0.0261(3) Uani 1 1 d .
C20 C 0.35676(15) 0.02745(8) 0.81293(7) 0.0258(3) Uani 1 1 d .
C21 C 0.40000(15) -0.00966(8) 0.76538(7) 0.0299(3) Uani 1 1 d .
H21 H 0.4799 0.0058 0.7513 0.036 Uiso 1 1 calc R
C22 C 0.32992(16) -0.06797(9) 0.73848(7) 0.0311(3) Uani 1 1 d .
C23 C 0.21138(16) -0.08987(9) 0.76058(7) 0.0328(3) Uani 1 1 d .
H23 H 0.1646 -0.1306 0.7438 0.039 Uiso 1 1 calc R
C24 C 0.15966(15) -0.05439(8) 0.80602(7) 0.0288(3) Uani 1 1 d .
C25 C 0.23058(14) 0.00713(8) 0.82969(7) 0.0254(3) Uani 1 1 d .
C26 C 0.38317(19) -0.10857(10) 0.68769(8) 0.0410(4) Uani 1 1 d .
C27 C 0.5420(3) -0.1183(3) 0.70649(19) 0.0731(13) Uani 0.778(5) 1 d P
H27A H 0.5743 -0.1451 0.6748 0.110 Uiso 0.778(5) 1 calc PR
H27B H 0.5653 -0.1428 0.7460 0.110 Uiso 0.778(5) 1 calc PR
H27C H 0.5880 -0.0733 0.7107 0.110 Uiso 0.778(5) 1 calc PR
C27A C 0.460(3) -0.1732(11) 0.7165(6) 0.140(12) Uani 0.222(5) 1 d P
H27D H 0.3943 -0.2118 0.7119 0.210 Uiso 0.222(5) 1 calc PR
H27E H 0.4988 -0.1651 0.7604 0.210 Uiso 0.222(5) 1 calc PR
H27F H 0.5363 -0.1840 0.6956 0.210 Uiso 0.222(5) 1 calc PR
C28 C 0.3136(4) -0.17995(16) 0.67618(18) 0.0700(12) Uani 0.778(5) 1 d P
H28A H 0.2125 -0.1743 0.6606 0.105 Uiso 0.778(5) 1 calc PR
H28B H 0.3302 -0.2059 0.7149 0.105 Uiso 0.778(5) 1 calc PR
H28C H 0.3538 -0.2049 0.6457 0.105 Uiso 0.778(5) 1 calc PR
C28A C 0.2674(13) -0.1246(7) 0.6331(5) 0.071(4) Uani 0.222(5) 1 d P
H28D H 0.3078 -0.1411 0.5989 0.107 Uiso 0.222(5) 1 calc PR
H28E H 0.2124 -0.0830 0.6203 0.107 Uiso 0.222(5) 1 calc PR
H28F H 0.2065 -0.1602 0.6445 0.107 Uiso 0.222(5) 1 calc PR
C29 C 0.3458(4) -0.06795(18) 0.62677(13) 0.0662(11) Uani 0.778(5) 1 d P
H29A H 0.3864 -0.0909 0.5953 0.099 Uiso 0.778(5) 1 calc PR
H29B H 0.3836 -0.0212 0.6334 0.099 Uiso 0.778(5) 1 calc PR
H29C H 0.2438 -0.0658 0.6128 0.099 Uiso 0.778(5) 1 calc PR
C29A C 0.490(2) -0.0623(11) 0.6570(10) 0.132(10) Uani 0.222(5) 1 d P
H29D H 0.5158 -0.0878 0.6229 0.199 Uiso 0.222(5) 1 calc PR
H29E H 0.5747 -0.0522 0.6883 0.199 Uiso 0.222(5) 1 calc PR
H29F H 0.4441 -0.0192 0.6413 0.199 Uiso 0.222(5) 1 calc PR
C30 C 0.03462(17) -0.08241(9) 0.83199(8) 0.0365(4) Uani 1 1 d .
C31 C -0.0204(2) -0.15162(11) 0.80245(10) 0.0491(5) Uani 1 1 d .
H31A H -0.0970 -0.1679 0.8209 0.074 Uiso 1 1 calc R
H31B H 0.0557 -0.1855 0.8097 0.074 Uiso 1 1 calc R
H31C H -0.0546 -0.1454 0.7579 0.074 Uiso 1 1 calc R
C32 C -0.09086(19) -0.03242(11) 0.82024(11) 0.0542(5) Uani 1 1 d .
H32A H -0.1246 -0.0262 0.7757 0.081 Uiso 1 1 calc R
H32B H -0.0613 0.0120 0.8394 0.081 Uiso 1 1 calc R
H32C H -0.1663 -0.0514 0.8381 0.081 Uiso 1 1 calc R
C33 C 0.0857(2) -0.09481(11) 0.90235(9) 0.0507(5) Uani 1 1 d .
H33A H 0.0098 -0.1153 0.9189 0.076 Uiso 1 1 calc R
H33B H 0.1133 -0.0509 0.9231 0.076 Uiso 1 1 calc R
H33C H 0.1663 -0.1260 0.9095 0.076 Uiso 1 1 calc R
C34 C 0.01371(17) 0.16930(11) 0.81034(8) 0.0409(4) Uani 1 1 d .
H34A H -0.0676 0.1379 0.8061 0.049 Uiso 1 1 calc R
H34B H -0.0172 0.2175 0.8129 0.049 Uiso 1 1 calc R
C35 C 0.09314(18) 0.15913(10) 0.76038(8) 0.0376(4) Uani 1 1 d .
C36 C 0.0659(2) 0.10290(11) 0.71948(8) 0.0457(4) Uani 1 1 d .
H36 H -0.0067 0.0716 0.7228 0.055 Uiso 1 1 calc R
C37 C 0.1433(2) 0.09228(13) 0.67429(9) 0.0568(6) Uani 1 1 d .
H37 H 0.1219 0.0547 0.6466 0.068 Uiso 1 1 calc R
C38 C 0.2523(3) 0.13706(15) 0.66983(11) 0.0681(7) Uani 1 1 d .
H38 H 0.3045 0.1303 0.6388 0.082 Uiso 1 1 calc R
C39 C 0.2840(3) 0.19120(14) 0.71072(11) 0.0643(6) Uani 1 1 d .
H39 H 0.3602 0.2207 0.7084 0.077 Uiso 1 1 calc R
C40 C 0.2051(2) 0.20300(11) 0.75541(9) 0.0466(4) Uani 1 1 d .
H40 H 0.2272 0.2409 0.7827 0.056 Uiso 1 1 calc R
C41 C 0.08517(17) 0.12423(10) 0.96331(8) 0.0350(4) Uani 1 1 d .
H41A H 0.0243 0.1628 0.9702 0.042 Uiso 1 1 calc R
H41B H 0.0317 0.0806 0.9595 0.042 Uiso 1 1 calc R
C42 C 0.21707(17) 0.12058(9) 1.01190(7) 0.0314(3) Uani 1 1 d .
C43 C 0.31178(19) 0.06522(9) 1.01395(8) 0.0374(4) Uani 1 1 d .
H43 H 0.2879 0.0280 0.9860 0.045 Uiso 1 1 calc R
C44 C 0.4404(2) 0.06442(10) 1.05656(8) 0.0443(4) Uani 1 1 d .
H44 H 0.5034 0.0273 1.0564 0.053 Uiso 1 1 calc R
C45 C 0.4764(2) 0.11732(11) 1.09897(9) 0.0451(4) Uani 1 1 d .
H45 H 0.5630 0.1163 1.1281 0.054 Uiso 1 1 calc R
C46 C 0.3836(2) 0.17196(10) 1.09821(8) 0.0421(4) Uani 1 1 d .
H46 H 0.4071 0.2082 1.1273 0.051 Uiso 1 1 calc R
C47 C 0.25676(18) 0.17392(9) 1.05512(8) 0.0361(4) Uani 1 1 d .
H47 H 0.1958 0.2120 1.0549 0.043 Uiso 1 1 calc R
N1 N 0.40768(12) 0.13093(6) 0.88402(6) 0.0242(3) Uani 1 1 d .
O1 O 0.22898(11) 0.23483(6) 0.90310(5) 0.0308(2) Uani 1 1 d .
O2 O 0.17799(10) 0.04729(6) 0.86904(5) 0.0289(2) Uani 1 1 d .
Ti1 Ti 0.18039(3) 0.141829(15) 0.886119(12) 0.02611(9) Uani 1 1 d .

loop_
_atom_site_aniso_label
_atom_site_aniso_U_11
_atom_site_aniso_U_22
_atom_site_aniso_U_33
_atom_site_aniso_U_23
_atom_site_aniso_U_13
_atom_site_aniso_U_12
C1 0.0316(7) 0.0319(8) 0.0249(7) 0.0032(6) 0.0100(6) 0.0015(6)
C2 0.0415(9) 0.0323(8) 0.0303(8) 0.0017(7) 0.0155(7) 0.0048(7)
C3 0.0489(10) 0.0325(9) 0.0363(9) -0.0052(7) 0.0183(8) -0.0021(7)
C4 0.0414(9) 0.0404(9) 0.0340(9) -0.0048(7) 0.0138(7) -0.0101(7)
C5 0.0300(8) 0.0381(9) 0.0346(9) -0.0009(7) 0.0087(6) -0.0034(7)
C6 0.0287(7) 0.0290(8) 0.0280(8) 0.0012(6) 0.0094(6) -0.0012(6)
C7 0.0500(10) 0.0406(10) 0.0379(10) 0.0019(8) 0.0165(8) 0.0156(8)
C8 0.0465(11) 0.0623(13) 0.0631(13) 0.0118(11) 0.0255(10) 0.0230(10)
C9 0.0632(12) 0.0504(11) 0.0419(11) 0.0075(9) 0.0148(9) 0.0242(10)
C10 0.0857(16) 0.0532(13) 0.0572(13) -0.0087(11) 0.0176(12) 0.0286(12)
C11 0.0417(10) 0.0535(11) 0.0434(11) -0.0147(9) 0.0099(8) -0.0131(8)
C12 0.0612(18) 0.0612(19) 0.065(2) -0.0303(16) 0.0122(15) -0.0162(14)
C12A 0.065(7) 0.133(14) 0.053(6) -0.021(7) 0.000(5) -0.032(7)
C13 0.0612(19) 0.073(2) 0.0472(17) -0.0118(15) -0.0123(14) -0.0120(16)
C13A 0.059(6) 0.069(7) 0.111(10) -0.031(7) -0.052(7) 0.022(5)
C14 0.0414(16) 0.113(4) 0.071(2) -0.043(2) 0.0199(15) -0.0289(18)
C14A 0.088(8) 0.054(6) 0.069(7) -0.012(5) 0.004(6) -0.024(6)
C15 0.0244(7) 0.0279(7) 0.0288(8) 0.0035(6) 0.0076(6) 0.0008(6)
C16 0.0242(7) 0.0373(9) 0.0438(10) -0.0064(7) 0.0078(7) -0.0046(6)
C17 0.0219(7) 0.0456(10) 0.0559(11) -0.0084(9) 0.0135(7) -0.0011(7)
C18 0.0257(7) 0.0369(9) 0.0479(10) -0.0079(8) 0.0136(7) 0.0016(6)
C19 0.0228(7) 0.0282(7) 0.0284(7) 0.0033(6) 0.0081(6) 0.0019(6)
C20 0.0240(7) 0.0290(7) 0.0247(7) 0.0027(6) 0.0057(6) 0.0027(6)
C21 0.0260(7) 0.0372(8) 0.0283(8) 0.0015(6) 0.0100(6) 0.0036(6)
C22 0.0298(7) 0.0385(9) 0.0250(7) -0.0031(6) 0.0059(6) 0.0042(6)
C23 0.0311(8) 0.0377(9) 0.0284(8) -0.0051(7) 0.0035(6) -0.0023(6)
C24 0.0247(7) 0.0368(8) 0.0242(7) -0.0010(6) 0.0038(6) -0.0019(6)
C25 0.0227(7) 0.0332(8) 0.0197(7) 0.0007(6) 0.0036(5) 0.0012(6)
C26 0.0404(9) 0.0486(10) 0.0365(9) -0.0125(8) 0.0142(7) 0.0011(8)
C27 0.0451(16) 0.102(3) 0.075(2) -0.041(2) 0.0191(15) 0.0156(17)
C27A 0.22(3) 0.133(16) 0.050(7) -0.029(9) -0.014(11) 0.136(18)
C28 0.092(2) 0.0497(18) 0.084(3) -0.0305(17) 0.054(2) -0.0109(16)
C28A 0.075(7) 0.098(11) 0.040(6) -0.028(6) 0.013(5) 0.002(7)
C29 0.098(3) 0.070(2) 0.0367(15) -0.0089(14) 0.0297(16) 0.0024(19)
C29A 0.163(19) 0.142(16) 0.133(17) -0.082(14) 0.123(17) -0.063(14)
C30 0.0314(8) 0.0432(10) 0.0367(9) -0.0081(7) 0.0111(7) -0.0118(7)
C31 0.0470(10) 0.0548(12) 0.0480(11) -0.0129(9) 0.0160(9) -0.0213(9)
C32 0.0295(9) 0.0594(13) 0.0766(15) -0.0114(11) 0.0179(9) -0.0096(8)
C33 0.0566(11) 0.0630(13) 0.0367(10) -0.0048(9) 0.0193(9) -0.0254(10)
C34 0.0301(8) 0.0582(11) 0.0332(9) 0.0004(8) 0.0040(7) 0.0094(8)
C35 0.0335(8) 0.0493(10) 0.0281(8) 0.0102(7) 0.0022(7) 0.0155(7)
C36 0.0412(9) 0.0625(13) 0.0303(9) 0.0035(8) 0.0007(7) 0.0108(9)
C37 0.0598(13) 0.0769(15) 0.0309(10) -0.0005(10) 0.0036(9) 0.0247(11)
C38 0.0682(15) 0.101(2) 0.0418(12) 0.0143(13) 0.0264(11) 0.0292(14)
C39 0.0671(14) 0.0781(17) 0.0552(13) 0.0227(12) 0.0299(11) 0.0060(12)
C40 0.0521(11) 0.0474(11) 0.0415(10) 0.0145(9) 0.0128(8) 0.0091(9)
C41 0.0321(8) 0.0466(10) 0.0286(8) -0.0010(7) 0.0118(7) -0.0001(7)
C42 0.0349(8) 0.0380(9) 0.0246(7) 0.0044(6) 0.0138(6) -0.0010(7)
C43 0.0488(10) 0.0354(9) 0.0276(8) 0.0003(7) 0.0073(7) 0.0029(7)
C44 0.0504(10) 0.0481(11) 0.0330(9) 0.0067(8) 0.0055(8) 0.0135(8)
C45 0.0448(10) 0.0564(12) 0.0304(9) 0.0045(8) -0.0002(8) 0.0015(9)
C46 0.0520(10) 0.0454(10) 0.0286(9) -0.0030(8) 0.0079(8) -0.0067(8)
C47 0.0422(9) 0.0393(9) 0.0296(8) 0.0009(7) 0.0137(7) 0.0021(7)
N1 0.0220(6) 0.0266(6) 0.0249(6) 0.0041(5) 0.0069(5) 0.0022(5)
O1 0.0277(5) 0.0342(6) 0.0304(6) -0.0007(5) 0.0061(4) 0.0060(4)
O2 0.0237(5) 0.0366(6) 0.0281(5) -0.0057(5) 0.0093(4) -0.0031(4)
Ti1 0.01999(13) 0.03465(16) 0.02451(15) -0.00120(11) 0.00658(10) 0.00275(10)

loop_
_atom_type_symbol
_atom_type_description
_atom_type_scat_dispersion_real
_atom_type_scat_dispersion_imag
_atom_type_scat_source
C C 0.0033 0.0016 'International Tables Vol C Tables 4.2.6.8 and 6.1.1.4'
H H 0.0000 0.0000 'International Tables Vol C Tables 4.2.6.8 and 6.1.1.4'
N N 0.0061 0.0033 'International Tables Vol C Tables 4.2.6.8 and 6.1.1.4'
O O 0.0106 0.0060 'International Tables Vol C Tables 4.2.6.8 and 6.1.1.4'
Ti Ti 0.2776 0.4457 'International Tables Vol C Tables 4.2.6.8 and 6.1.1.4'

loop_
_geom_angle_atom_site_label_1
_geom_angle_atom_site_label_2
_geom_angle_atom_site_label_3
_geom_angle
O1 C1 C6 118.42(14)
O1 C1 C2 120.68(14)
C6 C1 C2 120.88(15)
C3 C2 C1 117.27(15)
C3 C2 C7 121.61(15)
C1 C2 C7 121.12(15)
C2 C3 C4 123.57(16)
C2 C3 H3 118.2
C4 C3 H3 118.2
C5 C4 C3 117.04(16)
C5 C4 C11 120.14(16)
C3 C4 C11 122.79(16)
C4 C5 C6 122.90(16)
C4 C5 H5 118.6
C6 C5 H5 118.6
C5 C6 C1 117.75(14)
C5 C6 C15 119.13(13)
C1 C6 C15 122.94(14)
C8 C7 C9 109.93(18)
C8 C7 C10 107.46(17)
C9 C7 C10 107.05(17)
C8 C7 C2 110.59(15)
C9 C7 C2 109.94(14)
C10 C7 C2 111.78(17)
C7 C8 H8A 109.5
C7 C8 H8B 109.5
H8A C8 H8B 109.5
C7 C8 H8C 109.5
H8A C8 H8C 109.5
H8B C8 H8C 109.5
C7 C9 H9A 109.5
C7 C9 H9B 109.5
H9A C9 H9B 109.5
C7 C9 H9C 109.5
H9A C9 H9C 109.5
H9B C9 H9C 109.5
C7 C10 H10A 109.5
C7 C10 H10B 109.5
H10A C10 H10B 109.5
C7 C10 H10C 109.5
H10A C10 H10C 109.5
H10B C10 H10C 109.5
C12A C11 C14 138.8(5)
C12A C11 C13 52.0(6)
C14 C11 C13 113.3(3)
C12A C11 C14A 110.3(8)
C14 C11 C14A 51.5(5)
C13 C11 C14A 138.7(5)
C12A C11 C4 113.0(4)
C14 C11 C4 108.16(18)
C13 C11 C4 109.22(17)
C14A C11 C4 112.1(4)
C12A C11 C12 56.8(7)
C14 C11 C12 108.1(2)
C13 C11 C12 106.8(2)
C14A C11 C12 58.7(5)
C4 C11 C12 111.33(18)
C12A C11 C13A 108.4(8)
C14 C11 C13A 52.7(6)
C13 C11 C13A 62.5(6)
C14A C11 C13A 99.6(8)
C4 C11 C13A 112.5(4)
C12 C11 C13A 135.9(4)
C11 C12 H12A 109.5
C11 C12 H12B 109.5
H12A C12 H12B 109.5
C11 C12 H12C 109.5
H12A C12 H12C 109.5
H12B C12 H12C 109.5
C11 C12A H12D 109.5
C11 C12A H12E 109.5
H12D C12A H12E 109.5
C11 C12A H12F 109.5
H12D C12A H12F 109.5
H12E C12A H12F 109.5
C11 C13 H13A 109.5
C11 C13 H13B 109.5
H13A C13 H13B 109.5
C11 C13 H13C 109.5
H13A C13 H13C 109.5
H13B C13 H13C 109.5
C11 C13A H13D 109.5
C11 C13A H13E 109.5
H13D C13A H13E 109.5
C11 C13A H13F 109.5
H13D C13A H13F 109.5
H13E C13A H13F 109.5
C11 C14 H14A 109.5
C11 C14 H14B 109.5
H14A C14 H14B 109.5
C11 C14 H14C 109.5
H14A C14 H14C 109.5
H14B C14 H14C 109.5
C11 C14A H14D 109.5
C11 C14A H14E 109.5
H14D C14A H14E 109.5
C11 C14A H14F 109.5
H14D C14A H14F 109.5
H14E C14A H14F 109.5
N1 C15 C16 120.68(14)
N1 C15 C6 123.10(12)
C16 C15 C6 116.17(14)
C17 C16 C15 120.32(15)
C17 C16 H16 119.8
C15 C16 H16 119.8
C16 C17 C18 119.04(14)
C16 C17 H17 120.5
C18 C17 H17 120.5
C17 C18 C19 120.59(15)
C17 C18 H18 119.7
C19 C18 H18 119.7
N1 C19 C18 120.44(14)
N1 C19 C20 123.22(12)
C18 C19 C20 116.13(14)
C21 C20 C25 117.87(14)
C21 C20 C19 119.59(13)
C25 C20 C19 122.08(13)
C22 C21 C20 122.53(14)
C22 C21 H21 118.7
C20 C21 H21 118.7
C21 C22 C23 117.44(14)
C21 C22 C26 121.01(14)
C23 C22 C26 121.52(15)
C24 C23 C22 123.18(15)
C24 C23 H23 118.4
C22 C23 H23 118.4
C23 C24 C25 117.18(14)
C23 C24 C30 121.69(14)
C25 C24 C30 121.07(13)
O2 C25 C20 118.64(13)
O2 C25 C24 120.08(13)
C20 C25 C24 121.27(14)
C28A C26 C27 137.7(5)
C28A C26 C27A 112.6(10)
C27 C26 C27A 53.6(11)
C28A C26 C29 53.3(6)
C27 C26 C29 109.9(3)
C27A C26 C29 142.2(6)
C28A C26 C28 56.7(6)
C27 C26 C28 108.6(3)
C27A C26 C28 59.4(11)
C29 C26 C28 107.6(2)
C28A C26 C22 112.3(4)
C27 C26 C22 110.00(18)
C27A C26 C22 109.0(6)
C29 C26 C22 108.76(17)
C28 C26 C22 111.95(17)
C28A C26 C29A 102.5(10)
C27 C26 C29A 58.7(10)
C27A C26 C29A 109.0(14)
C29 C26 C29A 53.5(10)
C28 C26 C29A 136.5(5)
C22 C26 C29A 111.4(5)
C26 C27 H27A 109.5
C26 C27 H27B 109.5
H27A C27 H27B 109.5
C26 C27 H27C 109.5
H27A C27 H27C 109.5
H27B C27 H27C 109.5
C26 C27A H27D 109.5
C26 C27A H27E 109.5
H27D C27A H27E 109.5
C26 C27A H27F 109.5
H27D C27A H27F 109.5
H27E C27A H27F 109.5
C26 C28 H28A 109.5
C26 C28 H28B 109.5
H28A C28 H28B 109.5
C26 C28 H28C 109.5
H28A C28 H28C 109.5
H28B C28 H28C 109.5
C26 C28A H28D 109.5
C26 C28A H28E 109.5
H28D C28A H28E 109.5
C26 C28A H28F 109.5
H28D C28A H28F 109.5
H28E C28A H28F 109.5
C26 C29 H29A 109.5
C26 C29 H29B 109.5
H29A C29 H29B 109.5
C26 C29 H29C 109.5
H29A C29 H29C 109.5
H29B C29 H29C 109.5
C26 C29A H29D 109.5
C26 C29A H29E 109.5
H29D C29A H29E 109.5
C26 C29A H29F 109.5
H29D C29A H29F 109.5
H29E C29A H29F 109.5
C32 C30 C31 106.62(15)
C32 C30 C33 109.99(16)
C31 C30 C33 107.43(16)
C32 C30 C24 112.01(15)
C31 C30 C24 112.23(14)
C33 C30 C24 108.46(13)
C30 C31 H31A 109.5
C30 C31 H31B 109.5
H31A C31 H31B 109.5
C30 C31 H31C 109.5
H31A C31 H31C 109.5
H31B C31 H31C 109.5
C30 C32 H32A 109.5
C30 C32 H32B 109.5
H32A C32 H32B 109.5
C30 C32 H32C 109.5
H32A C32 H32C 109.5
H32B C32 H32C 109.5
C30 C33 H33A 109.5
C30 C33 H33B 109.5
H33A C33 H33B 109.5
C30 C33 H33C 109.5
H33A C33 H33C 109.5
H33B C33 H33C 109.5
C35 C34 Ti1 96.92(10)
C35 C34 H34A 112.4
Ti1 C34 H34A 112.4
C35 C34 H34B 112.4
Ti1 C34 H34B 112.4
H34A C34 H34B 109.9
C36 C35 C40 117.55(17)
C36 C35 C34 121.54(18)
C40 C35 C34 120.76(18)
C37 C36 C35 121.4(2)
C37 C36 H36 119.3
C35 C36 H36 119.3
C36 C37 C38 119.8(2)
C36 C37 H37 120.1
C38 C37 H37 120.1
C39 C38 C37 119.8(2)
C39 C38 H38 120.1
C37 C38 H38 120.1
C38 C39 C40 120.7(2)
C38 C39 H39 119.7
C40 C39 H39 119.7
C39 C40 C35 120.7(2)
C39 C40 H40 119.7
C35 C40 H40 119.7
C42 C41 Ti1 97.43(10)
C42 C41 H41A 112.3
Ti1 C41 H41A 112.3
C42 C41 H41B 112.3
Ti1 C41 H41B 112.3
H41A C41 H41B 109.9
C47 C42 C43 117.08(16)
C47 C42 C41 121.68(15)
C43 C42 C41 121.12(15)
C44 C43 C42 121.08(17)
C44 C43 H43 119.5
C42 C43 H43 119.5
C45 C44 C43 120.66(17)
C45 C44 H44 119.7
C43 C44 H44 119.7
C44 C45 C46 119.13(17)
C44 C45 H45 120.4
C46 C45 H45 120.4
C45 C46 C47 120.61(17)
C45 C46 H46 119.7
C47 C46 H46 119.7
C46 C47 C42 121.41(17)
C46 C47 H47 119.3
C42 C47 H47 119.3
C19 N1 C15 118.82(12)
C19 N1 Ti1 121.00(9)
C15 N1 Ti1 120.17(9)
C1 O1 Ti1 132.47(10)
C25 O2 Ti1 134.96(10)
O2 Ti1 O1 166.19(5)
O2 Ti1 C41 90.90(6)
O1 Ti1 C41 97.32(6)
O2 Ti1 C34 96.39(7)
O1 Ti1 C34 91.96(7)
C41 Ti1 C34 106.24(7)
O2 Ti1 N1 82.70(4)
O1 Ti1 N1 83.49(5)
C41 Ti1 N1 127.02(6)
C34 Ti1 N1 126.72(6)

loop_
_geom_bond_atom_site_label_1
_geom_bond_atom_site_label_2
_geom_bond_distance
C1 O1 1.3424(19)
C1 C6 1.406(2)
C1 C2 1.412(2)
C2 C3 1.385(3)
C2 C7 1.544(2)
C3 C4 1.396(3)
C3 H3 0.9400
C4 C5 1.376(2)
C4 C11 1.539(2)
C5 C6 1.400(2)
C5 H5 0.9400
C6 C15 1.485(2)
C7 C8 1.528(3)
C7 C9 1.533(3)
C7 C10 1.534(3)
C8 H8A 0.9700
C8 H8B 0.9700
C8 H8C 0.9700
C9 H9A 0.9700
C9 H9B 0.9700
C9 H9C 0.9700
C10 H10A 0.9700
C10 H10B 0.9700
C10 H10C 0.9700
C11 C12A 1.447(12)
C11 C14 1.501(3)
C11 C13 1.510(4)
C11 C14A 1.530(10)
C11 C12 1.555(3)
C11 C13A 1.653(10)
C12 H12A 0.9700
C12 H12B 0.9700
C12 H12C 0.9700
C12A H12D 0.9700
C12A H12E 0.9700
C12A H12F 0.9700
C13 H13A 0.9700
C13 H13B 0.9700
C13 H13C 0.9700
C13A H13D 0.9700
C13A H13E 0.9700
C13A H13F 0.9700
C14 H14A 0.9700
C14 H14B 0.9700
C14 H14C 0.9700
C14A H14D 0.9700
C14A H14E 0.9700
C14A H14F 0.9700
C15 N1 1.3706(19)
C15 C16 1.398(2)
C16 C17 1.369(2)
C16 H16 0.9400
C17 C18 1.369(2)
C17 H17 0.9400
C18 C19 1.398(2)
C18 H18 0.9400
C19 N1 1.3696(19)
C19 C20 1.488(2)
C20 C21 1.400(2)
C20 C25 1.4030(19)
C21 C22 1.378(2)
C21 H21 0.9400
C22 C23 1.401(2)
C22 C26 1.537(2)
C23 C24 1.387(2)
C23 H23 0.9400
C24 C25 1.411(2)
C24 C30 1.540(2)
C25 O2 1.3378(17)
C26 C28A 1.488(11)
C26 C27 1.514(3)
C26 C27A 1.517(14)
C26 C29 1.525(4)
C26 C28 1.528(3)
C26 C29A 1.617(15)
C27 H27A 0.9700
C27 H27B 0.9700
C27 H27C 0.9700
C27A H27D 0.9700
C27A H27E 0.9700
C27A H27F 0.9700
C28 H28A 0.9700
C28 H28B 0.9700
C28 H28C 0.9700
C28A H28D 0.9700
C28A H28E 0.9700
C28A H28F 0.9700
C29 H29A 0.9700
C29 H29B 0.9700
C29 H29C 0.9700
C29A H29D 0.9700
C29A H29E 0.9700
C29A H29F 0.9700
C30 C32 1.527(3)
C30 C31 1.527(2)
C30 C33 1.537(3)
C31 H31A 0.9700
C31 H31B 0.9700
C31 H31C 0.9700
C32 H32A 0.9700
C32 H32B 0.9700
C32 H32C 0.9700
C33 H33A 0.9700
C33 H33B 0.9700
C33 H33C 0.9700
C34 C35 1.480(2)
C34 Ti1 2.1222(17)
C34 H34A 0.9800
C34 H34B 0.9800
C35 C36 1.395(3)
C35 C40 1.396(3)
C36 C37 1.379(3)
C36 H36 0.9400
C37 C38 1.381(4)
C37 H37 0.9400
C38 C39 1.367(4)
C38 H38 0.9400
C39 C40 1.384(3)
C39 H39 0.9400
C40 H40 0.9400
C41 C42 1.480(2)
C41 Ti1 2.1207(16)
C41 H41A 0.9800
C41 H41B 0.9800
C42 C47 1.395(2)
C42 C43 1.400(2)
C43 C44 1.388(3)
C43 H43 0.9400
C44 C45 1.374(3)
C44 H44 0.9400
C45 C46 1.380(3)
C45 H45 0.9400
C46 C47 1.381(2)
C46 H46 0.9400
C47 H47 0.9400
N1 Ti1 2.2181(12)
O1 Ti1 1.8688(11)
O2 Ti1 1.8578(11)
